data_4318045
loop_
_publ_author_name
'David Conner'
'K. N. Jayaprakash'
'T. Brent Gunnoe'
'Paul D. Boyle'

_publ_contact_author_address
;
North Carolina State University
Department of Chemistry
Campus Box 8204
Raleigh, NC 27695-8204
;
_publ_contact_author_email brent_gunnoe@ncsu.edu
_publ_contact_author_fax '1 (919) 5158909'
_publ_contact_author_name 'T. Brent Gunnoe'
_publ_contact_author_phone '1 (919) 5133704'
_publ_section_title
;
 Influence of Filled d\p-Manifold and L/L' Ligands on the Structure,
 Basicity, and Bond Rotations of the Octahedral and d6 Amido Complexes
 TpRu(L)(L')(NHPh) (Tp = Hydridotris(pyrazolyl)borate; L = L' = PMe3or
 P(OMe)3, or L = CO and L' = PPh3): Solid-State Structures of
 [TpRu(PMe3)2(NH2Ph)][OTf], [TpRu{P(OMe)3}2(NH2Ph)][OTf], and
 TpRu{P(OMe)3}2(NHPh)
;
_journal_name_full 'Inorganic Chemistry'
_journal_page_first 3042
_journal_page_last 3049
_journal_paper_doi 10.1021/ic020163j
_journal_volume 41
_journal_year 2002
_chemical_formula_moiety 'C27 H40 B N7 O6 P2 Ru '
_chemical_formula_sum 'C27 H40 B N7 O6 P2 Ru'
_chemical_formula_weight 732.48
_chemical_name_systematic
;
TpRu{P(OMe)3}2NHPh(7)
;
_space_group_IT_number 2
_symmetry_cell_setting triclinic
_symmetry_space_group_name_Hall '-P 1'
_symmetry_space_group_name_H-M 'P -1'
_cell_angle_alpha 86.667(3)
_cell_angle_beta 87.380(4)
_cell_angle_gamma 87.854(4)
_cell_formula_units_Z 2
_cell_length_a 9.8449(4)
_cell_length_b 11.2687(4)
_cell_length_c 14.8435(5)
_cell_measurement_reflns_used 25
_cell_measurement_temperature 148
_cell_measurement_theta_max 18.00
_cell_measurement_theta_min 17.00
_cell_volume 1641.22(10)
_computing_cell_refinement 'Nonius CAD4 Argus'
_computing_data_collection 'Nonius CAD4 Argus'
_computing_data_reduction 'NRCVAX DATRD2'
_computing_molecular_graphics NRCVAX
_computing_publication_material 'NRCVAX TABLES Jan 94 Version'
_computing_structure_refinement 'NRCVAX LSTSQ'
_computing_structure_solution SIR92
_diffrn_ambient_temperature 148
_diffrn_measurement_device 'Nonius CAD-4    '
_diffrn_measurement_method 'Omega scan b/P/b        '
_diffrn_radiation_monochromator graphite
_diffrn_radiation_source 'xray tube'
_diffrn_radiation_type 'Molybdenum K\a'
_diffrn_radiation_wavelength .71073
_diffrn_reflns_av_R_equivalents .000
_diffrn_reflns_limit_h_max 11
_diffrn_reflns_limit_h_min -11
_diffrn_reflns_limit_k_max 13
_diffrn_reflns_limit_k_min 0
_diffrn_reflns_limit_l_max 17
_diffrn_reflns_limit_l_min -17
_diffrn_reflns_number 5751
_diffrn_reflns_theta_max 25.00
_diffrn_reflns_theta_min 1.20
_diffrn_standards_decay_% 1.4
_diffrn_standards_interval_time 80
_diffrn_standards_number 3
_exptl_absorpt_coefficient_mu .63
_exptl_absorpt_correction_T_max .9997
_exptl_absorpt_correction_T_min .9320
_exptl_absorpt_correction_type psi-scan
_exptl_absorpt_process_details 'NRCVAX ABSORP'
_exptl_crystal_colour 'pale green'
_exptl_crystal_density_diffrn 1.482
_exptl_crystal_description prism
_exptl_crystal_F_000 754.30
_exptl_crystal_size_max .54
_exptl_crystal_size_mid .24
_exptl_crystal_size_min .22
_refine_diff_density_max .48
_refine_diff_density_min -.59
_refine_ls_extinction_method none
_refine_ls_goodness_of_fit_obs 1.50
_refine_ls_hydrogen_treatment mixed
_refine_ls_matrix_type full
_refine_ls_number_parameters 405
_refine_ls_number_reflns 5397
_refine_ls_R_factor_all .022
_refine_ls_R_factor_obs .022
_refine_ls_shift/esd_max .001
_refine_ls_structure_factor_coef F
_refine_ls_weighting_details '1/(\s^2^(F)+ .0005F^2^) '
_refine_ls_weighting_scheme sigma
_refine_ls_wR_factor_all .038
_refine_ls_wR_factor_obs .038
_reflns_number_observed 5397
_reflns_number_total 5751
_reflns_observed_criterion 'Inet > 1.0\s(Inet)'
_cod_data_source_file ic020163j_1.cif
_cod_data_source_block 7
_cod_depositor_comments
;
The following automatic conversions were performed:

'_symmetry_cell_setting' value 'Triclinic' changed to 'triclinic'
according to the built-in table from CIF Core dictionary named
'cif_core.dic' version 2.4.1 from 2010-06-29.

Automatic conversion script
Id: cif_fix_values 1646 2011-03-28 12:23:43Z adriana 
;
_cod_original_formula_sum 'C27 H40 B N7 O6 P2 Ru '
_cod_database_code 4318045

loop_
_symmetry_equiv_pos_as_xyz
x,y,z
-x,-y,-z

loop_
_atom_site_label
_atom_site_fract_x
_atom_site_fract_y
_atom_site_fract_z
_atom_site_U_iso_or_equiv
_atom_site_adp_type
_atom_site_calc_flag
_atom_site_refinement_flags
_atom_site_type_symbol
Ru1 .192799(13) .684007(11) .728309(8) .01120(9) Uani ? . Ru
P1 .01293(4) .57954(4) .77565(3) .0138(2) Uani ? . P
P2 .32154(4) .59974(4) .83474(3) .0124(2) Uani ? . P
N1 .25915(15) .55707(13) .63528(10) .0150(7) Uani ? . N
N2 .29898(15) .59488(14) .54930(10) .0166(8) Uani ? . N
N3 .08149(16) .76940(14) .61737(10) .0173(7) Uani ? . N
N4 .14535(17) .77619(14) .53335(10) .0197(8) Uani ? . N
N5 .35785(16) .78914(13) .67253(10) .0154(7) Uani ? . N
N6 .38425(16) .79466(14) .58105(10) .0180(7) Uani ? . N
N7 .13066(16) .81759(14) .81586(11) .0154(8) Uani ? . N
O1 -.01923(13) .46563(11) .72109(9) .0203(6) Uani ? . O
O2 -.13641(13) .64435(12) .77020(9) .0214(7) Uani ? . O
O3 .01169(13) .52120(13) .87580(9) .0233(7) Uani ? . O
O4 .30224(13) .46041(11) .85537(8) .0167(6) Uani ? . O
O5 .30943(13) .64454(11) .93561(8) .0160(6) Uani ? . O
O6 .48528(12) .60897(11) .81988(8) .0171(6) Uani ? . O
B1 .2929(2) .72816(19) .51961(14) .0194(11) Uani ? . B
C1 .27449(18) .43807(16) .63973(13) .0178(9) Uani ? . C
C2 .32274(19) .39846(17) .55647(13) .0212(9) Uani ? . C
C3 .33737(19) .50008(17) .50179(12) .0202(9) Uani ? . C
C4 -.04350(19) .81814(17) .60733(13) .0218(9) Uani ? . C
C5 -.0615(2) .85656(18) .51771(15) .0278(10) Uani ? . C
C6 .0600(2) .82914(18) .47307(13) .0260(10) Uani ? . C
C7 .44917(19) .85663(16) .70703(13) .0185(9) Uani ? . C
C8 .5346(2) .90609(17) .63903(14) .0239(9) Uani ? . C
C9 .4902(2) .86460(17) .56012(13) .0227(9) Uani ? . C
C10 .13565(17) .93866(16) .81277(12) .0141(8) Uani ? . C
C11 .11777(18) 1.00104(16) .89312(12) .0164(8) Uani ? . C
C12 .12129(19) 1.12375(17) .89289(13) .0198(9) Uani ? . C
C13 .14253(19) 1.19256(16) .81262(13) .0200(9) Uani ? . C
C14 .15948(18) 1.13316(16) .73260(12) .0187(8) Uani ? . C
C15 .15630(19) 1.01012(16) .73160(12) .0171(8) Uani ? . C
C16 -.0562(2) .4814(2) .62847(15) .0307(10) Uani ? . C
C17 -.1794(2) .73673(20) .82966(17) .0340(11) Uani ? . C
C18 -.0964(2) .4433(2) .90966(15) .0310(10) Uani ? . C
C19 .3782(2) .39428(17) .92360(13) .0224(9) Uani ? . C
C20 .36855(20) .75330(17) .95903(12) .0196(8) Uani ? . C
C21 .55139(19) .56200(18) .73978(13) .0226(9) Uani ? . C
H1b .330(2) .7349(19) .4510(15) .022(5) Uiso ? . H
H1 .255 .387 .693 .0279 Uiso ? . H
H2 .341 .318 .541 .0317 Uiso ? . H
H3 .370 .503 .440 .0304 Uiso ? . H
H4 -.111 .826 .655 .0320 Uiso ? . H
H5 -.142 .894 .493 .0381 Uiso ? . H
H6 .081 .845 .410 .0360 Uiso ? . H
H7 .455 .869 .770 .0288 Uiso ? . H
H7n .116(2) .7946(19) .8698(15) .015(5) Uiso ? . H
H8 .608 .958 .645 .0342 Uiso ? . H
H9 .528 .883 .501 .0322 Uiso ? . H
H11 .103 .956 .950 .0263 Uiso ? . H
H12 .109 1.162 .949 .0299 Uiso ? . H
H13 .145 1.278 .812 .0301 Uiso ? . H
H14 .174 1.179 .677 .0285 Uiso ? . H
H15 .168 .973 .675 .0271 Uiso ? . H
H16a -.055(2) .4054(3) .6023(4) .093(12) Uiso ? . H
H16b .0078(12) .5314(15) .5955(3) .062(9) Uiso ? . H
H16c -.1458(9) .5178(17) .62577(19) .068(10) Uiso ? . H
H17a -.2724(6) .7604(10) .8194(8) .067(10) Uiso ? . H
H17b -.1229(11) .8039(6) .8179(8) .032(6) Uiso ? . H
H17c -.1717(16) .7073(5) .89127(12) .046(8) Uiso ? . H
H18a -.1004(12) .4397(13) .97450(14) .064(9) Uiso ? . H
H18b -.0780(10) .3649(4) .8889(10) .061(9) Uiso ? . H
H18c -.1818(3) .4739(9) .8879(10) .044(7) Uiso ? . H
H19a .3584(11) .3115(2) .9234(7) .027(6) Uiso ? . H
H19b .3531(11) .4233(9) .98181(14) .032(6) Uiso ? . H
H19c .47383(17) .4040(10) .9110(6) .043(7) Uiso ? . H
H20a .3492(11) .7650(6) 1.0219(2) .036(7) Uiso ? . H
H20b .3305(10) .81909(16) .9234(6) .014(5) Uiso ? . H
H20c .4653(2) .7481(5) .9474(8) .013(5) Uiso ? . H
H21a .64822(17) .5662(13) .7432(5) .030(6) Uiso ? . H
H21b .5221(13) .6080(9) .68730(10) .046(8) Uiso ? . H
H21c .5278(13) .4807(5) .7357(6) .069(10) Uiso ? . H
C1s .5440(3) .1803(2) .78004(17) .0397(12) Uani ? . C
C2s .5048(2) .0908(2) .84163(18) .0389(12) Uani ? . C
C3s .6022(3) .0200(2) .88557(17) .0381(12) Uani ? . C
C4s .7384(2) .0392(2) .86717(16) .0339(11) Uani ? . C
C5s .7780(2) .1280(3) .80638(16) .0398(13) Uani ? . C
C6s .6816(3) .1998(2) .76290(16) .0424(13) Uani ? . C
H1s .477 .229 .749 .0503 Uiso ? . H
H2s .410 .077 .854 .0498 Uiso ? . H
H3s .575 -.042 .929 .0487 Uiso ? . H
H4s .806 -.010 .897 .0449 Uiso ? . H
H5s .873 .141 .794 .0501 Uiso ? . H
H6s .710 .263 .721 .0525 Uiso ? . H

loop_
_atom_site_aniso_label
_atom_site_aniso_U_11
_atom_site_aniso_U_22
_atom_site_aniso_U_33
_atom_site_aniso_U_12
_atom_site_aniso_U_13
_atom_site_aniso_U_23
_atom_site_aniso_type_symbol
Ru1 .01050(10) .01174(10) .01146(10) -.00178(6) -.00034(6) -.00074(6) Ru
P1 .0110(2) .0153(2) .0154(2) -.00242(18) -.00003(18) -.00141(18) P
P2 .0115(2) .0131(2) .0128(2) -.00178(17) -.00038(17) -.00071(17) P
N1 .0134(8) .0172(8) .0147(8) -.0020(6) -.0008(6) -.0009(6) N
N2 .0161(8) .0218(8) .0121(7) -.0022(6) .0000(6) -.0023(6) N
N3 .0198(8) .0158(8) .0166(8) -.0020(6) -.0034(6) -.0009(6) N
N4 .0248(9) .0193(8) .0152(8) -.0005(6) -.0035(6) -.0010(6) N
N5 .0181(8) .0155(8) .0125(7) -.0020(6) .0010(6) -.0007(6) N
N6 .0215(8) .0184(8) .0138(7) -.0033(6) .0027(6) .0006(6) N
N7 .0178(8) .0159(8) .0122(8) -.0016(6) .0009(6) .0005(6) N
O1 .0194(7) .0186(7) .0239(7) -.0061(5) .0005(5) -.0061(5) O
O2 .0122(6) .0226(7) .0295(8) .0004(5) .0005(5) -.0050(6) O
O3 .0162(7) .0349(8) .0182(7) -.0087(6) .0018(5) .0049(6) O
O4 .0171(6) .0136(6) .0197(7) -.0016(5) -.0042(5) .0005(5) O
O5 .0190(6) .0167(6) .0124(6) -.0030(5) -.0002(5) -.0009(5) O
O6 .0116(6) .0227(7) .0174(6) -.0021(5) -.0012(5) -.0031(5) O
B1 .0225(11) .0216(11) .0143(10) -.0009(8) -.0014(8) -.0011(8) B
C1 .0137(9) .0166(9) .0235(10) -.0021(7) -.0016(7) -.0027(7) C
C2 .0176(9) .0199(10) .0272(10) -.0016(7) -.0003(8) -.0099(8) C
C3 .0158(9) .0274(10) .0184(9) -.0019(8) -.0003(7) -.0104(8) C
C4 .0201(10) .0175(9) .0282(11) .0007(7) -.0061(8) -.0014(8) C
C5 .0290(11) .0231(10) .0318(11) .0036(8) -.0134(9) .0013(9) C
C6 .0373(12) .0228(10) .0182(10) .0002(9) -.0110(9) .0026(8) C
C7 .0167(9) .0167(9) .0221(10) -.0017(7) -.0012(7) -.0007(7) C
C8 .0201(10) .0187(9) .0330(11) -.0075(8) .0031(8) -.0012(8) C
C9 .0250(10) .0183(10) .0238(10) -.0049(8) .0092(8) .0023(8) C
C10 .0077(8) .0166(9) .0180(9) -.0009(6) -.0020(7) -.0007(7) C
C11 .0137(9) .0183(9) .0171(9) -.0004(7) .0006(7) .0002(7) C
C12 .0177(9) .0214(10) .0210(9) -.0010(7) .0002(7) -.0071(7) C
C13 .0165(9) .0138(9) .0299(10) -.0011(7) -.0007(8) -.0020(8) C
C14 .0158(9) .0194(9) .0204(9) -.0019(7) -.0018(7) .0042(7) C
C15 .0174(9) .0163(9) .0178(9) -.0012(7) -.0024(7) -.0019(7) C
C16 .0247(11) .0419(13) .0279(11) -.0065(9) -.0058(9) -.0159(9) C
C17 .0194(10) .0284(11) .0545(15) .0018(9) .0067(10) -.0133(10) C
C18 .0218(11) .0399(12) .0299(11) -.0108(9) .0046(9) .0101(9) C
C19 .0264(10) .0180(9) .0226(10) .0019(8) -.0055(8) .0033(8) C
C20 .0242(10) .0176(9) .0180(9) -.0024(7) -.0055(8) -.0039(7) C
C21 .0133(9) .0296(11) .0249(10) .0008(8) .0026(7) -.0060(8) C
C1s .0368(13) .0456(14) .0388(13) .0111(11) -.0164(11) -.0161(11) C
C2s .0184(11) .0392(13) .0624(16) -.0039(9) .0004(11) -.0310(12) C
C3s .0461(14) .0259(11) .0439(14) -.0089(10) .0016(11) -.0148(10) C
C4s .0323(12) .0351(12) .0366(13) .0088(10) -.0116(10) -.0203(10) C
C5s .0211(11) .0657(17) .0348(13) -.0023(11) .0028(10) -.0240(12) C
C6s .0481(15) .0554(16) .0240(12) -.0081(12) .0029(11) -.0056(11) C

loop_
_atom_type_symbol
_atom_type_description
_atom_type_scat_dispersion_real
_atom_type_scat_dispersion_imag
_atom_type_scat_source
C ? .003 .002 'International Tables Vol. IV Table 2.2B'
H ? .000 .000 'International Tables Vol. IV Table 2.2B'
B ? .001 .001 'International Tables Vol. IV Table 2.2B'
N ? .006 .003 'International Tables Vol. IV Table 2.2B'
O ? .011 .006 'International Tables Vol. IV Table 2.2B'
P ? .102 .094 'International Tables Vol. IV Table 2.2B'
Ru ? -1.259 .836 'International Tables Vol. IV Table 2.2B'

loop_
_geom_angle_atom_site_label_1
_geom_angle_atom_site_label_2
_geom_angle_atom_site_label_3
_geom_angle
_geom_angle_site_symmetry_1
_geom_angle_site_symmetry_2
_geom_angle_site_symmetry_3
_geom_angle_publ_flag
P1 Ru1 P2 92.822(17) ? ? ? ?
P1 Ru1 N1 92.54(4) ? ? ? ?
P1 Ru1 N3 91.36(4) ? ? ? ?
P1 Ru1 N5 175.25(4) ? ? ? ?
P1 Ru1 N7 90.01(4) ? ? ? ?
P2 Ru1 N1 92.13(4) ? ? ? ?
P2 Ru1 N3 175.38(4) ? ? ? ?
P2 Ru1 N5 91.81(4) ? ? ? ?
P2 Ru1 N7 89.52(4) ? ? ? ?
N1 Ru1 N3 85.71(6) ? ? ? ?
N1 Ru1 N5 86.24(6) ? ? ? ?
N1 Ru1 N7 176.89(6) ? ? ? ?
N3 Ru1 N5 83.98(6) ? ? ? ?
N3 Ru1 N7 92.45(6) ? ? ? ?
N5 Ru1 N7 91.08(6) ? ? ? ?
Ru1 P1 O1 117.65(5) ? ? ? ?
Ru1 P1 O2 118.07(5) ? ? ? ?
Ru1 P1 O3 117.50(5) ? ? ? ?
O1 P1 O2 97.00(7) ? ? ? ?
O1 P1 O3 100.13(7) ? ? ? ?
O2 P1 O3 103.02(7) ? ? ? ?
Ru1 P2 O4 115.18(5) ? ? ? ?
Ru1 P2 O5 120.44(5) ? ? ? ?
Ru1 P2 O6 117.60(5) ? ? ? ?
O4 P2 O5 100.11(7) ? ? ? ?
O4 P2 O6 103.05(7) ? ? ? ?
O5 P2 O6 97.18(7) ? ? ? ?
Ru1 N1 N2 119.20(11) ? ? ? ?
Ru1 N1 C1 134.32(13) ? ? ? ?
N2 N1 C1 106.48(14) ? ? ? ?
N1 N2 B1 120.66(14) ? ? ? ?
N1 N2 C3 109.37(15) ? ? ? ?
B1 N2 C3 129.96(16) ? ? ? ?
Ru1 N3 N4 117.90(11) ? ? ? ?
Ru1 N3 C4 135.90(13) ? ? ? ?
N4 N3 C4 106.17(15) ? ? ? ?
N3 N4 B1 120.38(15) ? ? ? ?
N3 N4 C6 109.51(16) ? ? ? ?
B1 N4 C6 130.10(16) ? ? ? ?
Ru1 N5 N6 118.98(11) ? ? ? ?
Ru1 N5 C7 134.75(13) ? ? ? ?
N6 N5 C7 106.27(15) ? ? ? ?
N5 N6 B1 119.62(15) ? ? ? ?
N5 N6 C9 109.69(15) ? ? ? ?
B1 N6 C9 130.67(16) ? ? ? ?
Ru1 N7 C10 135.30(13) ? ? ? ?
Ru1 N7 H7n 115.5(14) ? ? ? ?
C10 N7 H7n 107.3(15) ? ? ? ?
P1 O1 C16 119.72(13) ? ? ? ?
P1 O2 C17 121.39(12) ? ? ? ?
P1 O3 C18 121.08(12) ? ? ? ?
P2 O4 C19 121.22(11) ? ? ? ?
P2 O5 C20 122.07(11) ? ? ? ?
P2 O6 C21 118.82(11) ? ? ? ?
N2 B1 N4 108.67(16) ? ? ? ?
N2 B1 N6 108.52(15) ? ? ? ?
N2 B1 H1b 106.5(11) ? ? ? ?
N4 B1 N6 108.34(15) ? ? ? ?
N4 B1 H1b 113.5(11) ? ? ? ?
N6 B1 H1b 111.2(12) ? ? ? ?
N1 C1 C2 110.31(17) ? ? ? ?
N1 C1 H1 124.97(18) ? ? ? ?
C2 C1 H1 124.72(18) ? ? ? ?
C1 C2 C3 104.87(16) ? ? ? ?
C1 C2 H2 127.7(2) ? ? ? ?
C3 C2 H2 127.48(20) ? ? ? ?
N2 C3 C2 108.97(16) ? ? ? ?
N2 C3 H3 125.67(20) ? ? ? ?
C2 C3 H3 125.36(18) ? ? ? ?
N3 C4 C5 110.74(18) ? ? ? ?
N3 C4 H4 124.74(19) ? ? ? ?
C5 C4 H4 124.51(19) ? ? ? ?
C4 C5 C6 105.06(17) ? ? ? ?
C4 C5 H5 127.4(2) ? ? ? ?
C6 C5 H5 127.5(2) ? ? ? ?
N4 C6 C5 108.52(17) ? ? ? ?
N4 C6 H6 125.8(2) ? ? ? ?
C5 C6 H6 125.71(20) ? ? ? ?
N5 C7 C8 110.70(17) ? ? ? ?
N5 C7 H7 124.63(18) ? ? ? ?
C8 C7 H7 124.67(18) ? ? ? ?
C7 C8 C9 104.94(17) ? ? ? ?
C7 C8 H8 127.6(2) ? ? ? ?
C9 C8 H8 127.5(2) ? ? ? ?
N6 C9 C8 108.41(17) ? ? ? ?
N6 C9 H9 125.8(2) ? ? ? ?
C8 C9 H9 125.78(20) ? ? ? ?
N7 C10 C11 120.50(16) ? ? ? ?
N7 C10 C15 123.66(16) ? ? ? ?
C11 C10 C15 115.84(16) ? ? ? ?
C10 C11 C12 122.33(17) ? ? ? ?
C10 C11 H11 118.79(17) ? ? ? ?
C12 C11 H11 118.88(18) ? ? ? ?
C11 C12 C13 121.09(17) ? ? ? ?
C11 C12 H12 119.58(19) ? ? ? ?
C13 C12 H12 119.32(18) ? ? ? ?
C12 C13 C14 117.60(16) ? ? ? ?
C12 C13 H13 121.17(18) ? ? ? ?
C14 C13 H13 121.24(19) ? ? ? ?
C13 C14 C15 122.07(17) ? ? ? ?
C13 C14 H14 118.91(18) ? ? ? ?
C15 C14 H14 119.02(18) ? ? ? ?
C10 C15 C14 121.07(16) ? ? ? ?
C10 C15 H15 119.45(17) ? ? ? ?
C14 C15 H15 119.48(18) ? ? ? ?
O1 C16 H16a 109.5(5) ? ? ? ?
O1 C16 H16b 109.4(5) ? ? ? ?
O1 C16 H16c 109.5(3) ? ? ? ?
H16a C16 H16b 109.5(12) ? ? ? ?
H16a C16 H16c 109.5(15) ? ? ? ?
H16b C16 H16c 109.5(12) ? ? ? ?
O2 C17 H17a 109.5(7) ? ? ? ?
O2 C17 H17b 109.5(6) ? ? ? ?
O2 C17 H17c 109.5(5) ? ? ? ?
H17a C17 H17b 109.5(9) ? ? ? ?
H17a C17 H17c 109.5(11) ? ? ? ?
H17b C17 H17c 109.5(10) ? ? ? ?
O3 C18 H18a 109.5(8) ? ? ? ?
O3 C18 H18b 109.5(6) ? ? ? ?
O3 C18 H18c 109.5(6) ? ? ? ?
H18a C18 H18b 109.5(12) ? ? ? ?
H18a C18 H18c 109.5(11) ? ? ? ?
H18b C18 H18c 109.5(10) ? ? ? ?
O4 C19 H19a 109.4(6) ? ? ? ?
O4 C19 H19b 109.5(6) ? ? ? ?
O4 C19 H19c 109.5(6) ? ? ? ?
H19a C19 H19b 109.5(8) ? ? ? ?
H19a C19 H19c 109.5(10) ? ? ? ?
H19b C19 H19c 109.5(9) ? ? ? ?
O5 C20 H20a 109.4(5) ? ? ? ?
O5 C20 H20b 109.5(5) ? ? ? ?
O5 C20 H20c 109.5(4) ? ? ? ?
H20a C20 H20b 109.5(7) ? ? ? ?
H20a C20 H20c 109.5(10) ? ? ? ?
H20b C20 H20c 109.5(8) ? ? ? ?
O6 C21 H21a 109.5(6) ? ? ? ?
O6 C21 H21b 109.5(6) ? ? ? ?
O6 C21 H21c 109.5(6) ? ? ? ?
H21a C21 H21b 109.5(10) ? ? ? ?
H21a C21 H21c 109.5(12) ? ? ? ?
H21b C21 H21c 109.5(9) ? ? ? ?
C2s C1s C6s 119.6(2) ? ? ? ?
C2s C1s H1s 120.1(3) ? ? ? ?
C6s C1s H1s 120.3(3) ? ? ? ?
C1s C2s C3s 120.0(2) ? ? ? ?
C1s C2s H2s 119.9(3) ? ? ? ?
C3s C2s H2s 120.1(3) ? ? ? ?
C2s C3s C4s 119.9(2) ? ? ? ?
C2s C3s H3s 119.8(2) ? ? ? ?
C4s C3s H3s 120.3(3) ? ? ? ?
C3s C4s C5s 120.4(2) ? ? ? ?
C3s C4s H4s 119.8(3) ? ? ? ?
C5s C4s H4s 119.8(2) ? ? ? ?
C4s C5s C6s 120.1(2) ? ? ? ?
C4s C5s H5s 119.9(3) ? ? ? ?
C6s C5s H5s 120.0(3) ? ? ? ?
C1s C6s C5s 120.0(2) ? ? ? ?
C1s C6s H6s 120.0(3) ? ? ? ?
C5s C6s H6s 120.0(3) ? ? ? ?

loop_
_geom_bond_atom_site_label_1
_geom_bond_atom_site_label_2
_geom_bond_distance
_geom_bond_site_symmetry_1
_geom_bond_site_symmetry_2
_geom_bond_publ_flag
Ru1 P1 2.2275(5) ? ? ?
Ru1 P2 2.2186(5) ? ? ?
Ru1 N1 2.1111(15) ? ? ?
Ru1 N3 2.1772(15) ? ? ?
Ru1 N5 2.1532(15) ? ? ?
Ru1 N7 2.1012(15) ? ? ?
P1 O1 1.6059(13) ? ? ?
P1 O2 1.6201(13) ? ? ?
P1 O3 1.5898(14) ? ? ?
P2 O4 1.5988(13) ? ? ?
P2 O5 1.6055(12) ? ? ?
P2 O6 1.6234(13) ? ? ?
N1 N2 1.367(2) ? ? ?
N1 C1 1.342(2) ? ? ?
N2 B1 1.540(3) ? ? ?
N2 C3 1.347(2) ? ? ?
N3 N4 1.370(2) ? ? ?
N3 C4 1.340(2) ? ? ?
N4 B1 1.540(3) ? ? ?
N4 C6 1.354(2) ? ? ?
N5 N6 1.369(2) ? ? ?
N5 C7 1.337(2) ? ? ?
N6 B1 1.551(3) ? ? ?
N6 C9 1.345(2) ? ? ?
N7 C10 1.365(2) ? ? ?
N7 H7n .83(2) ? ? ?
O1 C16 1.438(3) ? ? ?
O2 C17 1.443(2) ? ? ?
O3 C18 1.458(2) ? ? ?
O4 C19 1.442(2) ? ? ?
O5 C20 1.443(2) ? ? ?
O6 C21 1.447(2) ? ? ?
B1 H1b 1.07(2) ? ? ?
C1 C2 1.395(3) ? ? ?
C1 H1 .9601(19) ? ? ?
C2 C3 1.373(3) ? ? ?
C2 H2 .9551(18) ? ? ?
C3 H3 .9597(18) ? ? ?
C4 C5 1.392(3) ? ? ?
C4 H4 .9586(20) ? ? ?
C5 C6 1.374(3) ? ? ?
C5 H5 .9597(20) ? ? ?
C6 H6 .9599(20) ? ? ?
C7 C8 1.389(3) ? ? ?
C7 H7 .9596(19) ? ? ?
C8 C9 1.381(3) ? ? ?
C8 H8 .9577(19) ? ? ?
C9 H9 .9585(19) ? ? ?
C10 C11 1.420(3) ? ? ?
C10 C15 1.421(3) ? ? ?
C11 C12 1.384(3) ? ? ?
C11 H11 .9602(18) ? ? ?
C12 C13 1.395(3) ? ? ?
C12 H12 .9614(18) ? ? ?
C13 C14 1.397(3) ? ? ?
C13 H13 .9592(18) ? ? ?
C14 C15 1.389(3) ? ? ?
C14 H14 .9605(18) ? ? ?
C15 H15 .9602(18) ? ? ?
C16 H16a .960(5) ? ? ?
C16 H16b .960(13) ? ? ?
C16 H16c .960(11) ? ? ?
C17 H17a .960(7) ? ? ?
C17 H17b .960(9) ? ? ?
C17 H17c .960(4) ? ? ?
C18 H18a .960(3) ? ? ?
C18 H18b .960(7) ? ? ?
C18 H18c .960(7) ? ? ?
C19 H19a .960(4) ? ? ?
C19 H19b .960(5) ? ? ?
C19 H19c .960(3) ? ? ?
C20 H20a .960(4) ? ? ?
C20 H20b .960(7) ? ? ?
C20 H20c .960(3) ? ? ?
C21 H21a .960(3) ? ? ?
C21 H21b .960(7) ? ? ?
C21 H21c .960(7) ? ? ?
C1s C2s 1.375(4) ? ? ?
C1s C6s 1.390(4) ? ? ?
C1s H1s .960(2) ? ? ?
C2s C3s 1.386(4) ? ? ?
C2s H2s .960(2) ? ? ?
C3s C4s 1.379(4) ? ? ?
C3s H3s .961(3) ? ? ?
C4s C5s 1.364(4) ? ? ?
C4s H4s .962(2) ? ? ?
C5s C6s 1.383(4) ? ? ?
C5s H5s .960(2) ? ? ?
C6s H6s .964(3) ? ? ?
